data_7111417
loop_
_publ_author_name
'Munslow, Ian J.'
'Wade, Andrew R.'
'Deeth, Robert J.'
'Scott, Peter'

_publ_section_title
;
 Aminooxazolinate; a chiral amidinate analogue
;
_journal_issue 22
_journal_name_full 'Chemical Communications'
_journal_page_first 2596
_journal_page_last 2597
_journal_paper_doi 10.1039/b409113b
_journal_year 2004
_chemical_absolute_configuration rmad
_chemical_formula_sum 'C19 H23 Cl N2 O Ru'
_chemical_formula_weight 431.91
_chemical_name_systematic
;
?
;
_space_group_IT_number 19
_symmetry_cell_setting orthorhombic
_symmetry_space_group_name_Hall 'P 2ac 2ab'
_symmetry_space_group_name_H-M 'P 21 21 21'
_atom_sites_solution_hydrogens geom
_atom_sites_solution_primary direct
_atom_sites_solution_secondary difmap
_audit_creation_method SHELXL-97
_cell_angle_alpha 90.00
_cell_angle_beta 90.00
_cell_angle_gamma 90.00
_cell_formula_units_Z 4
_cell_length_a 10.1427(4)
_cell_length_b 11.1134(4)
_cell_length_c 16.1543(6)
_cell_measurement_reflns_used 5815
_cell_measurement_temperature 180(2)
_cell_measurement_theta_max 28.90
_cell_measurement_theta_min 2.72
_cell_volume 1820.91(12)
_computing_cell_refinement 'SAINT (Siemens, 1995)'
_computing_data_collection 'SMART (Siemens, 1994)'
_computing_data_reduction 'SAINT (Siemens, 1995)'
_computing_molecular_graphics 'SHELXTL (Sheldrick, 1997)'
_computing_publication_material 'SHELXTL (Sheldrick, 1997)'
_computing_structure_refinement 'SHELXL-97 (Sheldrick, 1997)'
_computing_structure_solution 'SHELXS-97 (Sheldrick, 1990)'
_diffrn_ambient_temperature 180(2)
_diffrn_detector_area_resol_mean 8.192
_diffrn_measured_fraction_theta_full 0.944
_diffrn_measured_fraction_theta_max 0.944
_diffrn_measurement_device_type 'Siemens SMART diffractometer'
_diffrn_measurement_method '\w scans'
_diffrn_radiation_monochromator graphite
_diffrn_radiation_source 'fine-focus sealed tube'
_diffrn_radiation_type MoK\a
_diffrn_radiation_wavelength 0.71073
_diffrn_reflns_av_R_equivalents 0.0574
_diffrn_reflns_av_sigmaI/netI 0.0797
_diffrn_reflns_limit_h_max 11
_diffrn_reflns_limit_h_min -13
_diffrn_reflns_limit_k_max 14
_diffrn_reflns_limit_k_min -15
_diffrn_reflns_limit_l_max 21
_diffrn_reflns_limit_l_min -21
_diffrn_reflns_number 11618
_diffrn_reflns_theta_full 28.90
_diffrn_reflns_theta_max 28.90
_diffrn_reflns_theta_min 2.72
_diffrn_standards_decay_% nil
_exptl_absorpt_coefficient_mu 1.015
_exptl_absorpt_correction_T_max 0.927992
_exptl_absorpt_correction_T_min 0.711182
_exptl_absorpt_correction_type multi-scan
_exptl_absorpt_process_details 'SADABS (Sheldrick, 1996)'
_exptl_crystal_colour Red
_exptl_crystal_density_diffrn 1.575
_exptl_crystal_density_method 'not measured'
_exptl_crystal_description Needle
_exptl_crystal_F_000 880
_exptl_crystal_size_max 0.18
_exptl_crystal_size_mid 0.08
_exptl_crystal_size_min 0.07
_refine_diff_density_max 0.410
_refine_diff_density_min -0.705
_refine_diff_density_rms 0.089
_refine_ls_abs_structure_details 'Flack H D (1983), Acta Cryst. A39, 876-881'
_refine_ls_abs_structure_Flack 0.03(4)
_refine_ls_extinction_method none
_refine_ls_goodness_of_fit_ref 0.933
_refine_ls_hydrogen_treatment mixed
_refine_ls_matrix_type full
_refine_ls_number_parameters 220
_refine_ls_number_reflns 4368
_refine_ls_number_restraints 0
_refine_ls_restrained_S_all 0.933
_refine_ls_R_factor_all 0.0598
_refine_ls_R_factor_gt 0.0368
_refine_ls_shift/su_max 0.001
_refine_ls_shift/su_mean 0.000
_refine_ls_structure_factor_coef Fsqd
_refine_ls_weighting_details 'calc w=1/[\s^2^(Fo^2^)+(0.0243P)^2^+0.0000P] where P=(Fo^2^+2Fc^2^)/3'
_refine_ls_weighting_scheme calc
_refine_ls_wR_factor_gt 0.0608
_refine_ls_wR_factor_ref 0.0662
_reflns_number_gt 3368
_reflns_number_total 4368
_reflns_threshold_expression >2sigma(I)
_cod_data_source_file b409113bsup1.cif
_cod_data_source_block arw1m_(SRu,SC)-[Ru(eta-C6H6)L1Cl]
_cod_depositor_comments
;
The following automatic conversions were performed:

'_symmetry_cell_setting' value 'Orthorhombic' changed to
'orthorhombic' according to
/home/saulius/struct/CIF-dictionaries/cif_core.dic dictionary named
'cif_core.dic' version 2.4.2 from 2011-04-26.

Automatic conversion script
Id: cif_fix_values 1891 2012-01-12 08:04:46Z andrius 
;
_cod_original_sg_symbol_H-M P2(1)2(1)2(1)
_cod_database_code 7111417

loop_
_symmetry_equiv_pos_as_xyz
'x, y, z'
'-x+1/2, -y, z+1/2'
'-x, y+1/2, -z+1/2'
'x+1/2, -y+1/2, -z'

loop_
_atom_site_label
_atom_site_type_symbol
_atom_site_fract_x
_atom_site_fract_y
_atom_site_fract_z
_atom_site_U_iso_or_equiv
_atom_site_adp_type
_atom_site_occupancy
_atom_site_symmetry_multiplicity
_atom_site_calc_flag
_atom_site_refinement_flags
Ru1 Ru 0.53573(3) 0.27803(3) 0.877269(19) 0.02367(8) Uani 1 1 d .
Cl1 Cl 0.57963(11) 0.18298(9) 0.74676(6) 0.0378(3) Uani 1 1 d .
N1 N 0.4590(4) 0.1063(2) 0.91505(17) 0.0244(7) Uani 1 1 d .
O1 O 0.2752(3) 0.0311(2) 0.85102(16) 0.0305(7) Uani 1 1 d .
C4 C 0.2325(4) 0.2875(4) 0.7997(2) 0.0254(8) Uani 1 1 d .
C5 C 0.1137(4) 0.2276(4) 0.7819(2) 0.0319(9) Uani 1 1 d .
H5A H 0.1000 0.1486 0.8026 0.038 Uiso 1 1 calc R
C6 C 0.0170(4) 0.2815(4) 0.7351(2) 0.0365(9) Uani 1 1 d .
H6A H -0.0624 0.2392 0.7238 0.044 Uiso 1 1 calc R
C10 C 0.5448(4) -0.0816(3) 0.9875(2) 0.0304(9) Uani 1 1 d .
C12 C 0.5455(5) -0.2178(4) 0.9780(3) 0.0487(11) Uani 1 1 d .
H12A H 0.4548 -0.2481 0.9804 0.073 Uiso 1 1 calc R
H12B H 0.5972 -0.2538 1.0228 0.073 Uiso 1 1 calc R
H12C H 0.5848 -0.2393 0.9246 0.073 Uiso 1 1 calc R
C3 C 0.3503(4) 0.1281(3) 0.8726(3) 0.0255(8) Uani 1 1 d .
C7 C 0.0342(5) 0.3973(4) 0.7043(2) 0.0387(10) Uani 1 1 d .
H7A H -0.0331 0.4341 0.6721 0.046 Uiso 1 1 calc R
C8 C 0.1494(4) 0.4581(4) 0.7208(3) 0.0362(11) Uani 1 1 d .
H8A H 0.1621 0.5369 0.6996 0.043 Uiso 1 1 calc R
N2 N 0.3321(3) 0.2408(3) 0.84942(18) 0.0240(7) Uani 1 1 d .
C1 C 0.4818(4) -0.0251(3) 0.9103(2) 0.0243(9) Uani 1 1 d .
H1A H 0.5393 -0.0423 0.8614 0.029 Uiso 1 1 calc R
C9 C 0.2478(4) 0.4040(4) 0.7687(2) 0.0305(10) Uani 1 1 d .
H9A H 0.3264 0.4472 0.7804 0.037 Uiso 1 1 calc R
C11 C 0.6902(4) -0.0397(5) 0.9923(3) 0.0510(13) Uani 1 1 d .
H11A H 0.7336 -0.0790 1.0393 0.077 Uiso 1 1 calc R
H11B H 0.6931 0.0478 0.9998 0.077 Uiso 1 1 calc R
H11C H 0.7358 -0.0614 0.9410 0.077 Uiso 1 1 calc R
C2 C 0.3410(4) -0.0700(3) 0.8913(3) 0.0371(11) Uani 1 1 d .
H2A H 0.3435 -0.1408 0.8541 0.044 Uiso 1 1 calc R
H2B H 0.2947 -0.0925 0.9430 0.044 Uiso 1 1 calc R
C13 C 0.4769(6) -0.0438(4) 1.0672(2) 0.0514(13) Uani 1 1 d .
H13A H 0.3852 -0.0717 1.0666 0.077 Uiso 1 1 calc R
H13B H 0.4786 0.0441 1.0720 0.077 Uiso 1 1 calc R
H13C H 0.5230 -0.0794 1.1146 0.077 Uiso 1 1 calc R
C100 C 0.5209(5) 0.4000(4) 0.9834(3) 0.0474(12) Uani 1 1 d .
H10A H 0.4410 0.3975 1.0196 0.057 Uiso 1 1 calc R
C101 C 0.5197(5) 0.4677(4) 0.9127(3) 0.0410(12) Uani 1 1 d .
H10B H 0.4364 0.5111 0.8984 0.049 Uiso 1 1 calc R
C102 C 0.6151(5) 0.4583(4) 0.8522(3) 0.0386(12) Uani 1 1 d .
H10C H 0.6012 0.4966 0.7969 0.046 Uiso 1 1 calc R
C103 C 0.7189(4) 0.3769(4) 0.8638(3) 0.0478(13) Uani 1 1 d .
H10D H 0.7779 0.3578 0.8159 0.057 Uiso 1 1 calc R
C105 C 0.6239(6) 0.3160(4) 0.9959(3) 0.0554(15) Uani 1 1 d .
H10E H 0.6170 0.2556 1.0416 0.067 Uiso 1 1 calc R
C104 C 0.7267(5) 0.3049(4) 0.9355(4) 0.0581(16) Uani 1 1 d .
H10G H 0.7916 0.2373 0.9388 0.070 Uiso 1 1 calc R

loop_
_atom_site_aniso_label
_atom_site_aniso_U_11
_atom_site_aniso_U_22
_atom_site_aniso_U_33
_atom_site_aniso_U_23
_atom_site_aniso_U_13
_atom_site_aniso_U_12
Ru1 0.02389(14) 0.02000(13) 0.02712(14) 0.00097(14) -0.00397(16) -0.00232(15)
Cl1 0.0492(7) 0.0286(5) 0.0356(6) -0.0050(4) 0.0077(5) -0.0039(5)
N1 0.0239(17) 0.0209(15) 0.0284(16) 0.0075(12) 0.0002(17) -0.0045(17)
O1 0.0291(16) 0.0221(14) 0.0404(18) 0.0010(12) -0.0077(13) -0.0055(13)
C4 0.030(2) 0.027(2) 0.0200(18) -0.0031(18) 0.0024(15) 0.002(2)
C5 0.032(2) 0.027(2) 0.036(2) -0.001(2) -0.0030(18) -0.005(2)
C6 0.029(2) 0.037(2) 0.044(2) -0.010(2) -0.0073(18) 0.009(2)
C10 0.031(2) 0.0252(19) 0.035(2) 0.0065(16) 0.000(2) 0.005(2)
C12 0.054(3) 0.030(2) 0.062(3) 0.008(2) -0.012(3) 0.008(3)
C3 0.025(2) 0.0246(19) 0.026(2) -0.004(2) 0.003(2) -0.0027(16)
C7 0.038(2) 0.041(2) 0.037(2) -0.0009(18) -0.010(3) 0.013(3)
C8 0.041(3) 0.031(2) 0.036(3) 0.008(2) 0.002(2) 0.007(2)
N2 0.0225(16) 0.0178(18) 0.0317(18) 0.0026(12) -0.0057(13) -0.0032(13)
C1 0.025(2) 0.0218(18) 0.0266(19) -0.0008(14) 0.0013(17) 0.0019(18)
C9 0.030(2) 0.028(2) 0.034(2) 0.0002(19) -0.0004(19) 0.0024(19)
C11 0.042(3) 0.050(3) 0.061(3) 0.014(3) -0.015(3) 0.000(3)
C2 0.038(2) 0.021(2) 0.052(3) -0.003(2) -0.006(2) 0.0057(19)
C13 0.065(3) 0.054(3) 0.035(2) 0.011(2) -0.003(3) 0.017(3)
C100 0.049(3) 0.056(3) 0.037(3) -0.016(2) 0.005(3) -0.014(3)
C101 0.031(3) 0.036(2) 0.056(3) -0.014(2) -0.011(2) -0.004(2)
C102 0.052(3) 0.025(2) 0.039(3) -0.0005(18) -0.006(2) -0.014(2)
C103 0.031(3) 0.052(3) 0.060(4) -0.021(3) 0.012(2) -0.013(2)
C105 0.087(4) 0.043(3) 0.036(3) 0.009(2) -0.031(3) -0.032(3)
C104 0.041(3) 0.030(3) 0.104(5) -0.011(3) -0.044(3) 0.006(2)

loop_
_atom_type_symbol
_atom_type_description
_atom_type_scat_dispersion_real
_atom_type_scat_dispersion_imag
_atom_type_scat_source
C C 0.0033 0.0016 'International Tables Vol C Tables 4.2.6.8 and 6.1.1.4'
H H 0.0000 0.0000 'International Tables Vol C Tables 4.2.6.8 and 6.1.1.4'
N N 0.0061 0.0033 'International Tables Vol C Tables 4.2.6.8 and 6.1.1.4'
O O 0.0106 0.0060 'International Tables Vol C Tables 4.2.6.8 and 6.1.1.4'
Ru Ru -1.2594 0.8363 'International Tables Vol C Tables 4.2.6.8 and 6.1.1.4'
Cl Cl 0.1484 0.1585 'International Tables Vol C Tables 4.2.6.8 and 6.1.1.4'

loop_
_geom_angle_atom_site_label_1
_geom_angle_atom_site_label_2
_geom_angle_atom_site_label_3
_geom_angle
_geom_angle_publ_flag
N1 Ru1 N2 62.71(12) y
N1 Ru1 C105 94.10(15) ?
N2 Ru1 C105 128.38(18) ?
N1 Ru1 C103 142.01(18) ?
N2 Ru1 C103 153.85(17) ?
C105 Ru1 C103 68.6(2) ?
N1 Ru1 C104 108.76(17) ?
N2 Ru1 C104 166.19(19) ?
C105 Ru1 C104 38.6(2) ?
C103 Ru1 C104 37.89(19) ?
N1 Ru1 C100 107.61(14) ?
N2 Ru1 C100 102.50(16) ?
C105 Ru1 C100 38.02(18) ?
C103 Ru1 C100 79.87(18) ?
C104 Ru1 C100 68.8(2) ?
N1 Ru1 C101 138.89(16) ?
N2 Ru1 C101 99.69(15) ?
C105 Ru1 C101 67.08(18) ?
C103 Ru1 C101 66.59(18) ?
C104 Ru1 C101 79.69(18) ?
C100 Ru1 C101 36.37(15) ?
N1 Ru1 C102 174.11(14) ?
N2 Ru1 C102 119.23(15) ?
C105 Ru1 C102 80.40(16) ?
C103 Ru1 C102 37.42(17) ?
C104 Ru1 C102 68.16(18) ?
C100 Ru1 C102 66.72(16) ?
C101 Ru1 C102 36.64(16) ?
N1 Ru1 Cl1 85.74(8) y
N2 Ru1 Cl1 84.83(8) y
C105 Ru1 Cl1 142.17(18) ?
C103 Ru1 Cl1 88.61(13) ?
C104 Ru1 Cl1 105.98(17) ?
C100 Ru1 Cl1 166.56(13) ?
C101 Ru1 Cl1 131.83(13) ?
C102 Ru1 Cl1 99.89(12) ?
N1 Ru1 C3 31.68(12) ?
N2 Ru1 C3 31.68(11) ?
C105 Ru1 C3 117.80(17) ?
C103 Ru1 C3 166.76(15) ?
C104 Ru1 C3 140.39(17) ?
C100 Ru1 C3 112.46(16) ?
C101 Ru1 C3 126.16(16) ?
C102 Ru1 C3 150.84(15) ?
Cl1 Ru1 C3 79.68(10) ?
C3 N1 C1 106.6(3) ?
C3 N1 Ru1 89.5(2) ?
C1 N1 Ru1 143.5(3) ?
C3 O1 C2 103.8(3) ?
N2 C4 C9 118.2(4) ?
N2 C4 C5 124.3(4) ?
C9 C4 C5 117.4(4) ?
C6 C5 C4 121.1(4) ?
C6 C5 H5A 119.4 ?
C4 C5 H5A 119.4 ?
C5 C6 C7 120.7(4) ?
C5 C6 H6A 119.7 ?
C7 C6 H6A 119.7 ?
C13 C10 C12 111.2(3) ?
C13 C10 C1 112.8(3) ?
C12 C10 C1 109.0(3) ?
C13 C10 C11 107.8(4) ?
C12 C10 C11 107.5(4) ?
C1 C10 C11 108.3(3) ?
C10 C12 H12A 109.5 ?
C10 C12 H12B 109.5 ?
H12A C12 H12B 109.5 ?
C10 C12 H12C 109.5 ?
H12A C12 H12C 109.5 ?
H12B C12 H12C 109.5 ?
N2 C3 N1 116.0(3) ?
N2 C3 O1 126.7(4) ?
N1 C3 O1 117.0(3) ?
N2 C3 Ru1 58.98(19) ?
N1 C3 Ru1 58.80(18) ?
O1 C3 Ru1 161.5(3) ?
C8 C7 C6 119.5(4) ?
C8 C7 H7A 120.3 ?
C6 C7 H7A 120.3 ?
C7 C8 C9 120.1(4) ?
C7 C8 H8A 119.9 ?
C9 C8 H8A 119.9 ?
C3 N2 C4 128.3(3) ?
C3 N2 Ru1 89.3(2) ?
C4 N2 Ru1 138.2(2) ?
N1 C1 C10 115.2(3) ?
N1 C1 C2 100.6(3) ?
C10 C1 C2 114.5(3) ?
N1 C1 H1A 108.7 ?
C10 C1 H1A 108.7 ?
C2 C1 H1A 108.7 ?
C4 C9 C8 121.2(4) ?
C4 C9 H9A 119.4 ?
C8 C9 H9A 119.4 ?
C10 C11 H11A 109.5 ?
C10 C11 H11B 109.5 ?
H11A C11 H11B 109.5 ?
C10 C11 H11C 109.5 ?
H11A C11 H11C 109.5 ?
H11B C11 H11C 109.5 ?
O1 C2 C1 105.2(3) ?
O1 C2 H2A 110.7 ?
C1 C2 H2A 110.7 ?
O1 C2 H2B 110.7 ?
C1 C2 H2B 110.7 ?
H2A C2 H2B 108.8 ?
C10 C13 H13A 109.5 ?
C10 C13 H13B 109.5 ?
H13A C13 H13B 109.5 ?
C10 C13 H13C 109.5 ?
H13A C13 H13C 109.5 ?
H13B C13 H13C 109.5 ?
C101 C100 C105 119.3(5) ?
C101 C100 Ru1 71.8(2) ?
C105 C100 Ru1 69.7(2) ?
C101 C100 H10A 119.8 ?
C105 C100 H10A 119.8 ?
Ru1 C100 H10A 119.8 ?
C100 C101 C102 122.9(5) ?
C100 C101 Ru1 71.8(2) ?
C102 C101 Ru1 71.9(2) ?
C100 C101 H10B 117.8 ?
C102 C101 H10B 117.8 ?
Ru1 C101 H10B 117.8 ?
C101 C102 C103 118.8(4) ?
C101 C102 Ru1 71.4(2) ?
C103 C102 Ru1 70.2(2) ?
C101 C102 H10C 120.1 ?
C103 C102 H10C 120.1 ?
Ru1 C102 H10C 120.1 ?
C102 C103 C104 121.2(4) ?
C102 C103 Ru1 72.3(2) ?
C104 C103 Ru1 71.2(3) ?
C102 C103 H10D 118.8 ?
C104 C103 H10D 118.8 ?
Ru1 C103 H10D 118.8 ?
C100 C105 C104 119.7(4) ?
C100 C105 Ru1 72.3(2) ?
C104 C105 Ru1 71.3(3) ?
C100 C105 H10E 119.8 ?
C104 C105 H10E 119.8 ?
Ru1 C105 H10E 119.8 ?
C103 C104 C105 118.0(4) ?
C103 C104 Ru1 70.9(3) ?
C105 C104 Ru1 70.0(3) ?
C103 C104 H10G 120.4 ?
C105 C104 H10G 120.4 ?
Ru1 C104 H10G 120.4 ?

loop_
_geom_bond_atom_site_label_1
_geom_bond_atom_site_label_2
_geom_bond_distance
_geom_bond_publ_flag
Ru1 N1 2.150(3) y
Ru1 N2 2.154(3) y
Ru1 C105 2.157(4) y
Ru1 C103 2.170(4) y
Ru1 C104 2.174(4) y
Ru1 C100 2.190(4) y
Ru1 C101 2.190(4) y
Ru1 C102 2.197(4) y
Ru1 Cl1 2.3997(11) y
Ru1 C3 2.514(4) ?
N1 C3 1.320(5) ?
N1 C1 1.480(4) ?
O1 C3 1.365(4) ?
O1 C2 1.460(5) ?
C4 N2 1.391(5) ?
C4 C9 1.396(6) ?
C4 C5 1.407(5) ?
C5 C6 1.376(5) ?
C5 H5A 0.9500 ?
C6 C7 1.391(6) ?
C6 H6A 0.9500 ?
C10 C13 1.520(6) ?
C10 C12 1.522(5) ?
C10 C1 1.536(5) ?
C10 C11 1.548(6) ?
C12 H12A 0.9800 ?
C12 H12B 0.9800 ?
C12 H12C 0.9800 ?
C3 N2 1.320(4) ?
C7 C8 1.375(6) ?
C7 H7A 0.9500 ?
C8 C9 1.399(6) ?
C8 H8A 0.9500 ?
C1 C2 1.544(6) ?
C1 H1A 1.0000 ?
C9 H9A 0.9500 ?
C11 H11A 0.9800 ?
C11 H11B 0.9800 ?
C11 H11C 0.9800 ?
C2 H2A 0.9900 ?
C2 H2B 0.9900 ?
C13 H13A 0.9800 ?
C13 H13B 0.9800 ?
C13 H13C 0.9800 ?
C100 C101 1.367(6) ?
C100 C105 1.416(7) ?
C100 H10A 1.0000 ?
C101 C102 1.379(6) ?
C101 H10B 1.0000 ?
C102 C103 1.401(6) ?
C102 H10C 1.0000 ?
C103 C104 1.410(7) ?
C103 H10D 1.0000 ?
C105 C104 1.433(8) ?
C105 H10E 1.0000 ?
C104 H10G 1.0000 ?
